data_7055382
loop_
_publ_author_name
'Blacque, Olivier'
'Amjad, Asma'
'Caneschi, Andrea'
'Sorace, Lorenzo'
'Car, Pierre-Emmanuel'

_publ_section_title
;
 Synthesis, structure, magnetic and magnetocaloric properties of a series
 of {CrIII4LnIII} complexes
;
_journal_issue 4
_journal_name_full 'New J. Chem.'
_journal_page_first 3571
_journal_paper_doi 10.1039/C6NJ00136J
_journal_volume 40
_journal_year 2016
_chemical_formula_moiety 'C70 H51 Cr4 Dy N12 O18, 2(N O3), 20(H2 O)'
_chemical_formula_sum 'C70 H91 Cr4 Dy N14 O44'
_chemical_formula_weight 2203.06
_chemical_name_systematic
;
 ?
;
_space_group_crystal_system monoclinic
_space_group_IT_number 14
_space_group_name_Hall '-P 2yn'
_space_group_name_H-M_alt 'P 1 21/n 1'
_symmetry_space_group_name_Hall '-P 2yn'
_symmetry_space_group_name_H-M 'P 1 21/n 1'
_atom_sites_solution_hydrogens geom
_atom_sites_solution_primary heavy
_audit_creation_date 2014-04-28
_audit_creation_method
;
Olex2 1.2
(compiled 2014.03.20 svn.r2914 for OlexSys, GUI svn.r4816)
;
_audit_update_record
;
2015-12-04 deposited with the CCDC.
2016-02-18 downloaded from the CCDC.
;
_cell_angle_alpha 90
_cell_angle_beta 95.739(2)
_cell_angle_gamma 90
_cell_formula_units_Z 4
_cell_length_a 16.7984(3)
_cell_length_b 24.1625(4)
_cell_length_c 22.0725(4)
_cell_measurement_reflns_used 39552
_cell_measurement_temperature 183(1)
_cell_measurement_theta_max 32.9
_cell_measurement_theta_min 2.2
_cell_volume 8914.1(3)
_computing_cell_refinement
;
CrysAlisPro, version 1.171.37.31d (Agilent Technologies, 2012)
;
_computing_data_collection
;
CrysAlisPro, version 1.171.37.31d (Agilent Technologies, 2012)
;
_computing_data_reduction
;
CrysAlisPro, version 1.171.36.20 (Agilent Technologies, 2012)
;
_computing_molecular_graphics
;
<i>Mercury</i> (Macrae et al., 2006)
;
_computing_publication_material
; 
Olex2 (Dolomanov et al., 2009), <i>PLATON for Windows</i> (Spek, 2003) and
<i>publCIF</i> (Westrip, 2010)
;
_computing_structure_refinement ' SHELXL2013 (Sheldrick, 2008)'
_computing_structure_solution
;
SHELXS97 (Sheldrick, 2008)
;
_diffrn_ambient_temperature 183(1)
_diffrn_detector 'CCD plate'
_diffrn_detector_area_resol_mean 5.1900
_diffrn_detector_type Atlas
_diffrn_measured_fraction_theta_full 0.999
_diffrn_measured_fraction_theta_max 1.000
_diffrn_measurement_device 'four-circle diffractometer'
_diffrn_measurement_device_type 'SuperNova, Dual, Cu at zero, Atlas'
_diffrn_measurement_method '\w scans'
_diffrn_orient_matrix_UB_11 -0.0319947000
_diffrn_orient_matrix_UB_12 0.0052512000
_diffrn_orient_matrix_UB_13 -0.0227542000
_diffrn_orient_matrix_UB_21 0.0229277000
_diffrn_orient_matrix_UB_22 0.0210435000
_diffrn_orient_matrix_UB_23 -0.0124167000
_diffrn_orient_matrix_UB_31 0.0158973000
_diffrn_orient_matrix_UB_32 -0.0197836000
_diffrn_orient_matrix_UB_33 -0.0192476000
_diffrn_radiation_monochromator mirror
_diffrn_radiation_probe x-ray
_diffrn_radiation_type MoK\a
_diffrn_radiation_wavelength 0.71073
_diffrn_reflns_av_R_equivalents 0.0822
_diffrn_reflns_av_unetI/netI 0.0532
_diffrn_reflns_Laue_measured_fraction_full 0.999
_diffrn_reflns_Laue_measured_fraction_max 1.000
_diffrn_reflns_limit_h_max 23
_diffrn_reflns_limit_h_min -23
_diffrn_reflns_limit_k_max 34
_diffrn_reflns_limit_k_min -34
_diffrn_reflns_limit_l_max 31
_diffrn_reflns_limit_l_min -31
_diffrn_reflns_number 217701
_diffrn_reflns_point_group_measured_fraction_full 0.999
_diffrn_reflns_point_group_measured_fraction_max 1.000
_diffrn_reflns_theta_full 25.242
_diffrn_reflns_theta_max 30.508
_diffrn_reflns_theta_min 2.227
_diffrn_source 'SuperNova (Mo) X-ray Source'
_exptl_absorpt_coefficient_mu 1.404
_exptl_absorpt_correction_T_max 0.974
_exptl_absorpt_correction_T_min 0.750
_exptl_absorpt_correction_type analytical
_exptl_absorpt_process_details
;
CrysAlisPro, Agilent Technologies,
Version 1.171.36.20 (release 27-06-2012 CrysAlis171 .NET)
(compiled Jul 11 2012,15:38:31)
Analytical numeric absorption correction using a multifaceted crystal
model based on expressions derived by R.C. Clark & J.S. Reid.
(Clark, R. C. & Reid, J. S. (1995). Acta Cryst. A51, 887-897)
;
_exptl_crystal_colour red
_exptl_crystal_density_diffrn 1.642
_exptl_crystal_description needle
_exptl_crystal_F_000 4492
_exptl_crystal_preparation 'Magnetic properties'
_exptl_crystal_size_max 0.27
_exptl_crystal_size_mid 0.07
_exptl_crystal_size_min 0.02
_refine_diff_density_max 1.969
_refine_diff_density_min -1.506
_refine_diff_density_rms 0.135
_refine_ls_extinction_method none
_refine_ls_goodness_of_fit_ref 1.052
_refine_ls_hydrogen_treatment constr
_refine_ls_matrix_type full
_refine_ls_number_parameters 1159
_refine_ls_number_reflns 27196
_refine_ls_number_restraints 57
_refine_ls_restrained_S_all 1.077
_refine_ls_R_factor_all 0.0763
_refine_ls_R_factor_gt 0.0504
_refine_ls_shift/su_max 0.002
_refine_ls_shift/su_mean 0.000
_refine_ls_structure_factor_coef Fsqd
_refine_ls_weighting_details 'w=1/[\s^2^(Fo^2^)+(0.0568P)^2^+22.8005P] where P=(Fo^2^+2Fc^2^)/3'
_refine_ls_weighting_scheme calc
_refine_ls_wR_factor_gt 0.1237
_refine_ls_wR_factor_ref 0.1374
_reflns_number_gt 20415
_reflns_number_total 27196
_reflns_threshold_expression 'I > 2\s(I)'
_cod_data_source_file c6nj00136j2.cif
_cod_data_source_block 1b
_cod_depositor_comments 'Adding full bibliography for 7055381--7055384.cif.'
_cod_database_code 7055382
_shelxl_version_number 2013-4
_olex2_refinement_description
;
1. Fixed Uiso
 At 1.2 times of:
  All C(H) groups
 At 1.5 times of:
  All C(H,H,H) groups
2. Restrained distances
 O22A-O23A = O23A-O24A = O24A-O22A = O22B-O23B = O23B-O24B = O24B-O22B
 2.23228 with sigma of 0.04
 N14A-O22A \\sim N14A-O23A \\sim N14A-O24A \\sim N14B-O23B \\sim N14B-O22B
\\sim N14B-O24B
 with sigma of 0.02
3. Uiso/Uaniso restraints and constraints
N13 \\sim O19 \\sim O20 \\sim O21: within 3A with sigma of 0.005 and sigma for
terminal atoms of 0.01
Uanis(N14A) = Uanis(O22A) = Uanis(O23A) = Uanis(O24A) = Uanis(N14B) =
Uanis(O22B) = Uanis(O23B) = Uanis(O24B)
4. Others
 Sof(O23B)=Sof(O22B)=Sof(N14B)=Sof(O24B)=Sof(OW20)=1-FVAR(1)
 Sof(OW19)=Sof(O24A)=Sof(N14A)=Sof(O22A)=Sof(O23A)=FVAR(1)
 Fixed X: OW20(0.23718)
 Fixed Y: OW20(0.633181)
 Fixed Z: OW20(0.625641)
5.a Free rotating group:
 OW4(OW6,OW9,OW11,OW13,OW17,OW10,OW3,OW5,OW16,OW1,OW8,OW7,OW19,OW15,OW2)
5.b Aromatic/amide H refined with riding coordinates:
 C1(H1), C2(H2), C3(H3), C4(H4), C7(H7), C8(H8), C9(H9), C10(H10), C14(H14),
 C15(H15), C16(H16), C17(H17), C18(H18), C19(H19), C20(H20), C21(H21), C25(H25),
  C26(H26), C27(H27), C28(H28), C29(H29), C30(H30), C31(H31), C32(H32),
 C35(H35), C36(H36), C37(H37), C38(H38), C42(H42), C43(H43), C44(H44), C45(H45),
  C48(H48), C49(H49), C50(H50), C51(H51), C54(H54), C55(H55), C56(H56),
 C57(H57), C58(H58), C59(H59), C60(H60), C61(H61), C65(H65), C66(H66), C67(H67),
  C68(H68)
5.c Idealised Me refined as rotating group:
 C70(H70A,H70B,H70C)
;

loop_
_space_group_symop_operation_xyz
'x, y, z'
'-x+1/2, y+1/2, -z+1/2'
'-x, -y, -z'
'x-1/2, -y-1/2, z-1/2'

loop_
_atom_site_label
_atom_site_type_symbol
_atom_site_fract_x
_atom_site_fract_y
_atom_site_fract_z
_atom_site_U_iso_or_equiv
_atom_site_adp_type
_atom_site_occupancy
_atom_site_site_symmetry_order
_atom_site_calc_flag
_atom_site_refinement_flags_posn
_atom_site_refinement_flags_occupancy
_atom_site_disorder_assembly
_atom_site_disorder_group
C1 C 0.4199(2) 0.84549(16) 0.19049(18) 0.0247(7) Uani 1 1 d . . . .
H1 H 0.3743 0.8644 0.1746 0.030 Uiso 1 1 calc R . . .
C2 C 0.4908(3) 0.87421(18) 0.2032(2) 0.0344(9) Uani 1 1 d . . . .
H2 H 0.4928 0.9120 0.1957 0.041 Uiso 1 1 calc R . . .
C3 C 0.5579(3) 0.8465(2) 0.2269(2) 0.0451(12) Uani 1 1 d . . . .
H3 H 0.6059 0.8654 0.2361 0.054 Uiso 1 1 calc R . . .
C4 C 0.5536(3) 0.7902(2) 0.2368(2) 0.0401(11) Uani 1 1 d . . . .
H4 H 0.5987 0.7706 0.2524 0.048 Uiso 1 1 calc R . . .
C5 C 0.4818(2) 0.76371(17) 0.22352(18) 0.0257(8) Uani 1 1 d . . . .
C6 C 0.4694(2) 0.70304(17) 0.23313(19) 0.0291(8) Uani 1 1 d . . . .
C7 C 0.3881(2) 0.69586(16) 0.07118(18) 0.0258(8) Uani 1 1 d . . . .
H7 H 0.4209 0.6734 0.0973 0.031 Uiso 1 1 calc R . . .
C8 C 0.3914(3) 0.69108(18) 0.0094(2) 0.0330(9) Uani 1 1 d . . . .
H8 H 0.4261 0.6660 -0.0061 0.040 Uiso 1 1 calc R . . .
C9 C 0.3420(3) 0.72426(19) -0.02936(19) 0.0353(10) Uani 1 1 d . . . .
H9 H 0.3424 0.7211 -0.0713 0.042 Uiso 1 1 calc R . . .
C10 C 0.2921(3) 0.76203(18) -0.00511(18) 0.0320(9) Uani 1 1 d . . . .
H10 H 0.2591 0.7849 -0.0305 0.038 Uiso 1 1 calc R . . .
C11 C 0.2920(2) 0.76546(14) 0.05751(16) 0.0202(7) Uani 1 1 d . . . .
C12 C 0.2431(2) 0.80873(15) 0.08828(15) 0.0196(7) Uani 1 1 d . . . .
C13 C 0.1550(2) 0.80887(15) 0.06242(16) 0.0210(7) Uani 1 1 d . . . .
C14 C 0.1100(2) 0.76284(16) 0.04609(18) 0.0273(8) Uani 1 1 d . . . .
H14 H 0.1331 0.7278 0.0477 0.033 Uiso 1 1 calc R . . .
C15 C 0.0290(3) 0.76976(18) 0.02696(19) 0.0329(9) Uani 1 1 d . . . .
H15 H -0.0028 0.7393 0.0154 0.039 Uiso 1 1 calc R . . .
C16 C -0.0034(3) 0.8218(2) 0.0253(2) 0.0350(10) Uani 1 1 d . . . .
H16 H -0.0574 0.8270 0.0130 0.042 Uiso 1 1 calc R . . .
C17 C 0.0451(2) 0.86621(17) 0.04224(18) 0.0287(8) Uani 1 1 d . . . .
H17 H 0.0230 0.9015 0.0413 0.034 Uiso 1 1 calc R . . .
C18 C 0.3456(3) 1.00155(19) 0.0842(2) 0.0352(10) Uani 1 1 d . . . .
H18 H 0.3384 0.9996 0.0419 0.042 Uiso 1 1 calc R . . .
C19 C 0.4062(3) 1.0336(2) 0.1115(2) 0.0428(11) Uani 1 1 d . . . .
H19 H 0.4396 1.0531 0.0879 0.051 Uiso 1 1 calc R . . .
C20 C 0.4174(3) 1.03667(19) 0.1739(2) 0.0398(11) Uani 1 1 d . . . .
H20 H 0.4585 1.0580 0.1932 0.048 Uiso 1 1 calc R . . .
C21 C 0.3665(3) 1.00744(17) 0.20745(19) 0.0308(9) Uani 1 1 d . . . .
H21 H 0.3726 1.0090 0.2498 0.037 Uiso 1 1 calc R . . .
C22 C 0.3064(2) 0.97596(15) 0.17767(17) 0.0230(7) Uani 1 1 d . . . .
C23 C 0.2469(2) 0.94312(14) 0.21172(16) 0.0189(6) Uani 1 1 d . . . .
C24 C 0.1998(2) 0.98339(14) 0.24809(17) 0.0213(7) Uani 1 1 d . . . .
C25 C 0.1439(2) 1.01956(15) 0.22033(18) 0.0266(8) Uani 1 1 d . . . .
H25 H 0.1320 1.0196 0.1783 0.032 Uiso 1 1 calc R . . .
C26 C 0.1060(3) 1.05563(16) 0.2567(2) 0.0310(9) Uani 1 1 d . . . .
H26 H 0.0680 1.0804 0.2392 0.037 Uiso 1 1 calc R . . .
C27 C 0.1249(3) 1.05484(16) 0.3187(2) 0.0304(9) Uani 1 1 d . . . .
H27 H 0.1003 1.0793 0.3435 0.036 Uiso 1 1 calc R . . .
C28 C 0.1802(2) 1.01756(15) 0.34367(18) 0.0259(8) Uani 1 1 d . . . .
H28 H 0.1925 1.0169 0.3857 0.031 Uiso 1 1 calc R . . .
C29 C 0.2612(3) 0.91763(19) -0.04469(19) 0.0352(9) Uani 1 1 d . . . .
H29 H 0.2922 0.8873 -0.0314 0.042 Uiso 1 1 calc R . . .
C30 C 0.2655(4) 0.9367(2) -0.1034(2) 0.0495(13) Uani 1 1 d . . . .
H30 H 0.2981 0.9194 -0.1293 0.059 Uiso 1 1 calc R . . .
C31 C 0.2199(4) 0.9823(3) -0.1226(2) 0.0542(14) Uani 1 1 d . . . .
H31 H 0.2217 0.9963 -0.1617 0.065 Uiso 1 1 calc R . . .
C32 C 0.1717(3) 1.0069(2) -0.0833(2) 0.0427(11) Uani 1 1 d . . . .
H32 H 0.1410 1.0377 -0.0954 0.051 Uiso 1 1 calc R . . .
C33 C 0.1700(3) 0.98491(16) -0.02549(19) 0.0297(8) Uani 1 1 d . . . .
C34 C 0.1182(2) 1.00651(15) 0.02071(19) 0.0288(8) Uani 1 1 d . . . .
C35 C 0.3118(3) 0.95532(17) 0.47177(19) 0.0306(9) Uani 1 1 d . . . .
H35 H 0.3538 0.9774 0.4615 0.037 Uiso 1 1 calc R . . .
C36 C 0.2922(3) 0.95583(19) 0.5306(2) 0.0365(10) Uani 1 1 d . . . .
H36 H 0.3211 0.9774 0.5599 0.044 Uiso 1 1 calc R . . .
C37 C 0.2286(3) 0.9238(2) 0.5455(2) 0.0443(12) Uani 1 1 d . . . .
H37 H 0.2139 0.9237 0.5851 0.053 Uiso 1 1 calc R . . .
C38 C 0.1874(3) 0.8917(2) 0.50074(19) 0.0365(10) Uani 1 1 d . . . .
H38 H 0.1440 0.8704 0.5097 0.044 Uiso 1 1 calc R . . .
C39 C 0.2111(2) 0.89166(16) 0.44288(17) 0.0236(7) Uani 1 1 d . . . .
C40 C 0.1725(2) 0.85406(15) 0.39252(16) 0.0206(7) Uani 1 1 d . . . .
C41 C 0.0823(2) 0.86422(16) 0.38027(16) 0.0218(7) Uani 1 1 d . . . .
C42 C 0.0450(2) 0.91478(17) 0.3844(2) 0.0304(8) Uani 1 1 d . . . .
H42 H 0.0742 0.9460 0.3975 0.037 Uiso 1 1 calc R . . .
C43 C -0.0368(3) 0.91807(19) 0.3687(2) 0.0382(10) Uani 1 1 d . . . .
H43 H -0.0633 0.9516 0.3718 0.046 Uiso 1 1 calc R . . .
C44 C -0.0786(2) 0.87151(19) 0.3486(2) 0.0355(10) Uani 1 1 d . . . .
H44 H -0.1333 0.8734 0.3370 0.043 Uiso 1 1 calc R . . .
C45 C -0.0384(2) 0.82229(18) 0.34566(19) 0.0277(8) Uani 1 1 d . . . .
H45 H -0.0666 0.7908 0.3319 0.033 Uiso 1 1 calc R . . .
C46 C 0.4543(3) 0.9498(2) 0.3565(2) 0.0385(10) Uani 1 1 d . . . .
C47 C 0.4577(2) 0.88827(19) 0.3663(2) 0.0320(9) Uani 1 1 d . . . .
C48 C 0.5277(3) 0.8586(2) 0.3799(2) 0.0457(12) Uani 1 1 d . . . .
H48 H 0.5770 0.8765 0.3833 0.055 Uiso 1 1 calc R . . .
C49 C 0.5231(3) 0.8027(2) 0.3882(2) 0.0434(12) Uani 1 1 d . . . .
H49 H 0.5695 0.7822 0.3977 0.052 Uiso 1 1 calc R . . .
C50 C 0.4500(3) 0.77687(19) 0.38238(19) 0.0343(9) Uani 1 1 d . . . .
H50 H 0.4463 0.7388 0.3877 0.041 Uiso 1 1 calc R . . .
C51 C 0.3816(2) 0.80839(16) 0.36849(17) 0.0253(8) Uani 1 1 d . . . .
H51 H 0.3319 0.7911 0.3649 0.030 Uiso 1 1 calc R . . .
C52 C -0.0148(2) 0.66904(17) 0.3742(2) 0.0326(9) Uani 1 1 d . . . .
C53 C 0.0077(3) 0.68238(19) 0.4397(2) 0.0341(10) Uani 1 1 d . . . .
C54 C -0.0234(3) 0.6542(2) 0.4868(3) 0.0507(14) Uani 1 1 d . . . .
H54 H -0.0601 0.6257 0.4789 0.061 Uiso 1 1 calc R . . .
C55 C 0.0017(4) 0.6696(3) 0.5457(3) 0.0615(17) Uani 1 1 d . . . .
H55 H -0.0180 0.6514 0.5782 0.074 Uiso 1 1 calc R . . .
C56 C 0.0558(4) 0.7118(2) 0.5565(2) 0.0520(14) Uani 1 1 d . . . .
H56 H 0.0726 0.7228 0.5961 0.062 Uiso 1 1 calc R . . .
C57 C 0.0851(3) 0.7381(2) 0.5069(2) 0.0380(10) Uani 1 1 d . . . .
H57 H 0.1219 0.7667 0.5140 0.046 Uiso 1 1 calc R . . .
C58 C 0.2191(3) 0.65857(16) 0.43027(18) 0.0284(8) Uani 1 1 d . . . .
H58 H 0.1871 0.6588 0.4623 0.034 Uiso 1 1 calc R . . .
C59 C 0.2882(3) 0.62779(17) 0.43581(19) 0.0316(9) Uani 1 1 d . . . .
H59 H 0.3031 0.6080 0.4713 0.038 Uiso 1 1 calc R . . .
C60 C 0.3352(3) 0.62672(17) 0.3882(2) 0.0321(9) Uani 1 1 d . . . .
H60 H 0.3822 0.6062 0.3910 0.039 Uiso 1 1 calc R . . .
C61 C 0.3111(2) 0.65681(16) 0.33592(18) 0.0267(8) Uani 1 1 d . . . .
H61 H 0.3415 0.6562 0.3029 0.032 Uiso 1 1 calc R . . .
C62 C 0.2421(2) 0.68746(14) 0.33350(16) 0.0186(6) Uani 1 1 d . . . .
C63 C 0.2112(2) 0.72162(14) 0.27756(15) 0.0174(6) Uani 1 1 d . . . .
C64 C 0.1838(2) 0.68215(14) 0.22550(16) 0.0182(6) Uani 1 1 d . . . .
C65 C 0.1164(2) 0.64950(17) 0.22577(19) 0.0283(8) Uani 1 1 d . . . .
H65 H 0.0845 0.6518 0.2578 0.034 Uiso 1 1 calc R . . .
C66 C 0.0967(2) 0.61323(17) 0.1780(2) 0.0309(9) Uani 1 1 d . . . .
H66 H 0.0512 0.5912 0.1773 0.037 Uiso 1 1 calc R . . .
C67 C 0.1455(3) 0.61040(16) 0.13155(19) 0.0302(9) Uani 1 1 d . . . .
H67 H 0.1343 0.5856 0.0996 0.036 Uiso 1 1 calc R . . .
C68 C 0.2110(2) 0.64477(15) 0.13307(18) 0.0239(7) Uani 1 1 d . . . .
H68 H 0.2434 0.6432 0.1013 0.029 Uiso 1 1 calc R . . .
C69 C 0.0246(2) 0.84473(18) 0.20062(19) 0.0288(8) Uani 1 1 d . . . .
C70 C -0.0629(3) 0.8505(2) 0.1817(3) 0.0530(14) Uani 1 1 d . . . .
H70A H -0.0723 0.8480 0.1381 0.079 Uiso 1 1 calc GR . . .
H70B H -0.0812 0.8857 0.1948 0.079 Uiso 1 1 calc GR . . .
H70C H -0.0915 0.8215 0.1998 0.079 Uiso 1 1 calc GR . . .
Cr1 Cr 0.31797(3) 0.73962(2) 0.18407(2) 0.01563(11) Uani 1 1 d . . . .
Cr2 Cr 0.20547(3) 0.92060(2) 0.08336(3) 0.01952(11) Uani 1 1 d . . . .
Cr3 Cr 0.29294(3) 0.91855(2) 0.33903(3) 0.01858(11) Uani 1 1 d . . . .
Cr4 Cr 0.10918(3) 0.74819(2) 0.37056(3) 0.01883(11) Uani 1 1 d . . . .
Dy1 Dy 0.18541(2) 0.83415(2) 0.23476(2) 0.01554(5) Uani 1 1 d . . . .
N1 N 0.41552(18) 0.79104(13) 0.20060(14) 0.0207(6) Uani 1 1 d . . . .
N2 N 0.33889(18) 0.73211(12) 0.09502(14) 0.0197(6) Uani 1 1 d . . . .
N3 N 0.2960(2) 0.97279(13) 0.11670(14) 0.0245(6) Uani 1 1 d . . . .
N4 N 0.2146(2) 0.94094(14) -0.00651(15) 0.0278(7) Uani 1 1 d . . . .
N5 N 0.12324(18) 0.85997(13) 0.06008(14) 0.0221(6) Uani 1 1 d . . . .
N6 N 0.21746(19) 0.98179(12) 0.30887(14) 0.0216(6) Uani 1 1 d . . . .
N7 N 0.27185(19) 0.92369(13) 0.42820(14) 0.0236(6) Uani 1 1 d . . . .
N8 N 0.38553(18) 0.86329(13) 0.36013(14) 0.0220(6) Uani 1 1 d . . . .
N9 N 0.04105(18) 0.81827(13) 0.36225(14) 0.0224(6) Uani 1 1 d . . . .
N10 N 0.0620(2) 0.72336(14) 0.44982(15) 0.0287(7) Uani 1 1 d . . . .
N11 N 0.19604(19) 0.68848(12) 0.37974(14) 0.0209(6) Uani 1 1 d . . . .
N12 N 0.22963(17) 0.68047(12) 0.17902(14) 0.0186(6) Uani 1 1 d . . . .
O1 O 0.39882(15) 0.68558(11) 0.21405(12) 0.0235(5) Uani 1 1 d . . . .
O2 O 0.5229(2) 0.67393(15) 0.2563(2) 0.0541(10) Uani 1 1 d . . . .
O3 O 0.24443(14) 0.79585(10) 0.15126(11) 0.0182(5) Uani 1 1 d . . . .
O4 O 0.27717(15) 0.85961(10) 0.07924(11) 0.0197(5) Uani 1 1 d . . . .
O5 O 0.12701(17) 0.98185(11) 0.07312(13) 0.0291(6) Uani 1 1 d . . . .
O6 O 0.07198(19) 1.04503(12) 0.00892(15) 0.0385(8) Uani 1 1 d . . . .
O7 O 0.19466(14) 0.91324(10) 0.17059(11) 0.0184(5) Uani 1 1 d . . . .
O8 O 0.28672(14) 0.90430(10) 0.25212(11) 0.0179(5) Uani 1 1 d . . . .
O9 O 0.06438(17) 0.80606(12) 0.17836(13) 0.0299(6) Uani 1 1 d . . . .
O10 O 0.05885(16) 0.87778(12) 0.23964(13) 0.0290(6) Uani 1 1 d . . . .
O11 O 0.38355(17) 0.97002(12) 0.34662(13) 0.0299(6) Uani 1 1 d . . . .
O12 O 0.5163(2) 0.97659(18) 0.3587(2) 0.0728(14) Uani 1 1 d . . . .
O13 O 0.20691(14) 0.86538(10) 0.33771(11) 0.0194(5) Uani 1 1 d . . . .
O14 O 0.18401(15) 0.79968(10) 0.41097(11) 0.0210(5) Uani 1 1 d . . . .
O15 O 0.02270(16) 0.69805(12) 0.33660(13) 0.0283(6) Uani 1 1 d . . . .
O16 O -0.0643(2) 0.63344(16) 0.35915(18) 0.0521(9) Uani 1 1 d . . . .
O17 O 0.14813(14) 0.75575(10) 0.29097(11) 0.0174(5) Uani 1 1 d . . . .
O18 O 0.27292(13) 0.75614(9) 0.25971(10) 0.0161(4) Uani 1 1 d . . . .
N13 N 0.2390(3) 1.0850(2) 0.5255(2) 0.0542(11) Uani 1 1 d . . . .
O19 O 0.2181(3) 1.07808(18) 0.47255(19) 0.0714(12) Uani 1 1 d . . . .
O20 O 0.3020(4) 1.1060(3) 0.5423(3) 0.1226(19) Uani 1 1 d . . . .
O21 O 0.1936(3) 1.0715(2) 0.5628(2) 0.0865(14) Uani 1 1 d . . . .
OW4 O 0.44097(10) 0.85522(7) 0.54128(9) 0.0783(14) Uani 1 1 d . . . .
OW6 O 0.28859(9) 0.74728(6) 0.60567(7) 0.0773(14) Uani 1 1 d G . . .
OW9 O 0.04598(12) 1.01654(7) 0.79242(9) 0.0695(12) Uani 1 1 d G . . .
OW11 O 0.04314(8) 0.88806(7) 0.61106(7) 0.0719(12) Uani 1 1 d G . . .
OW13 O -0.04317(11) 0.96365(9) 0.53270(9) 0.0760(13) Uani 1 1 d G . . .
OW17 O 0.32377(11) 0.77928(7) 0.49254(7) 0.0626(11) Uani 1 1 d G . . .
OW10 O 0.23272(11) 1.02371(6) 0.67714(9) 0.0905(16) Uani 1 1 d G . . .
OW3 O 0.21947(12) 0.79824(8) 0.85796(6) 0.1013(19) Uani 1 1 d G . . .
OW5 O 0.57471(16) 0.66258(11) 0.37924(11) 0.0937(17) Uani 1 1 d G . . .
OW16 O 0.12048(9) 0.94879(6) 0.71159(7) 0.0842(15) Uani 1 1 d G . . .
OW1 O 0.21751(14) 0.68242(8) 0.84703(8) 0.0996(18) Uani 1 1 d G . . .
OW8 O 0.44660(8) 0.78847(7) 0.65154(8) 0.0712(12) Uani 1 1 d G . . .
OW7 O 0.15565(8) 0.80526(6) 0.64075(6) 0.0931(16) Uani 1 1 d G . . .
OW19 O 0.09248(17) 0.51136(6) 0.67308(14) 0.084(3) Uani 0.540(4) 1 d G P A 1
OW15 O 0.00955(12) 0.94184(9) 0.88323(8) 0.0673(12) Uani 1 1 d G . . .
OW2 O 0.25553(14) 0.62019(6) 0.74907(10) 0.0967(18) Uani 1 1 d G . . .
O24A O 0.1733(6) 0.5871(6) 0.5380(5) 0.0702(10) Uani 0.540(4) 1 d D P A 1
O23B O 0.0664(6) 0.4932(4) 0.5427(4) 0.0702(10) Uani 0.460(4) 1 d D P A 2
N14A N 0.1976(6) 0.6079(5) 0.5868(4) 0.0702(10) Uani 0.540(4) 1 d . P A 1
O22A O 0.2585(5) 0.6402(4) 0.5790(4) 0.0702(10) Uani 0.540(4) 1 d D P A 1
O23A O 0.1760(5) 0.6015(4) 0.6359(4) 0.0702(10) Uani 0.540(4) 1 d D P A 1
O22B O 0.1152(6) 0.5614(4) 0.6192(4) 0.0702(10) Uani 0.460(4) 1 d D P A 2
N14B N 0.0944(7) 0.5443(5) 0.5605(5) 0.0702(10) Uani 0.460(4) 1 d . P A 2
O24B O 0.1478(7) 0.5821(6) 0.5384(6) 0.0702(10) Uani 0.460(4) 1 d D P A 2
OW20 O 0.2372 0.6332 0.6256 0.105(5) Uani 0.460(4) 1 d . P A 2
OW12 O 0.3890(3) 0.8657(2) 0.7354(2) 0.0808(14) Uani 1 1 d . . . .
OW18 O 0.2215(4) 0.8571(3) 0.7488(2) 0.0960(17) Uani 1 1 d . . . .
OW21 O 0.3775(4) 0.9746(3) 0.7044(4) 0.127(3) Uani 1 1 d . . . .
OW14 O 0.4698(4) 1.0532(3) 0.4906(3) 0.121(3) Uani 1 1 d . . . .

loop_
_atom_site_aniso_label
_atom_site_aniso_U_11
_atom_site_aniso_U_22
_atom_site_aniso_U_33
_atom_site_aniso_U_23
_atom_site_aniso_U_13
_atom_site_aniso_U_12
C1 0.0269(18) 0.0245(19) 0.0236(19) -0.0001(14) 0.0065(14) -0.0015(14)
C2 0.040(2) 0.029(2) 0.036(2) -0.0005(18) 0.0085(18) -0.0127(18)
C3 0.031(2) 0.051(3) 0.052(3) 0.002(2) -0.003(2) -0.020(2)
C4 0.024(2) 0.050(3) 0.044(3) 0.007(2) -0.0031(18) -0.0046(19)
C5 0.0233(17) 0.031(2) 0.0234(19) 0.0007(15) 0.0043(14) -0.0005(15)
C6 0.0258(18) 0.030(2) 0.032(2) 0.0061(17) 0.0038(15) 0.0060(15)
C7 0.0293(19) 0.0201(17) 0.029(2) 0.0007(15) 0.0098(15) 0.0042(14)
C8 0.041(2) 0.030(2) 0.030(2) -0.0067(17) 0.0151(18) 0.0037(18)
C9 0.050(3) 0.039(2) 0.0184(19) -0.0040(17) 0.0110(17) 0.007(2)
C10 0.046(2) 0.032(2) 0.0177(18) 0.0005(16) 0.0020(16) 0.0050(18)
C11 0.0257(17) 0.0155(15) 0.0200(17) -0.0005(13) 0.0054(13) 0.0007(13)
C12 0.0266(17) 0.0197(16) 0.0122(15) 0.0007(12) 0.0010(12) 0.0013(13)
C13 0.0287(18) 0.0189(17) 0.0150(16) 0.0025(13) -0.0003(13) 0.0003(13)
C14 0.035(2) 0.0214(18) 0.0249(19) -0.0021(15) 0.0004(15) -0.0005(15)
C15 0.035(2) 0.033(2) 0.029(2) -0.0043(17) -0.0063(17) -0.0095(17)
C16 0.0258(19) 0.044(3) 0.032(2) 0.0043(19) -0.0097(16) -0.0004(17)
C17 0.0291(19) 0.028(2) 0.027(2) 0.0048(16) -0.0052(15) 0.0059(15)
C18 0.049(3) 0.033(2) 0.025(2) 0.0019(17) 0.0112(18) -0.0127(19)
C19 0.052(3) 0.037(2) 0.041(3) 0.001(2) 0.014(2) -0.021(2)
C20 0.048(3) 0.033(2) 0.039(3) -0.0043(19) 0.005(2) -0.021(2)
C21 0.040(2) 0.028(2) 0.024(2) 0.0026(16) 0.0011(16) -0.0103(17)
C22 0.0305(18) 0.0145(16) 0.0241(18) 0.0010(13) 0.0040(14) 0.0004(13)
C23 0.0251(16) 0.0129(15) 0.0184(16) -0.0005(12) 0.0012(13) 0.0008(12)
C24 0.0278(18) 0.0130(15) 0.0228(18) -0.0009(13) 0.0008(14) -0.0001(13)
C25 0.035(2) 0.0190(17) 0.0248(19) 0.0019(14) -0.0024(15) 0.0067(15)
C26 0.036(2) 0.0174(17) 0.039(2) 0.0008(16) -0.0005(17) 0.0060(15)
C27 0.038(2) 0.0186(18) 0.035(2) -0.0049(16) 0.0067(17) 0.0059(16)
C28 0.037(2) 0.0179(17) 0.0231(19) -0.0055(14) 0.0023(15) 0.0018(15)
C29 0.045(2) 0.036(2) 0.025(2) 0.0028(18) 0.0044(18) 0.0021(19)
C30 0.063(3) 0.052(3) 0.035(3) 0.008(2) 0.013(2) 0.004(3)
C31 0.069(4) 0.061(4) 0.032(3) 0.017(2) 0.004(2) -0.005(3)
C32 0.056(3) 0.031(2) 0.038(3) 0.013(2) -0.007(2) -0.003(2)
C33 0.041(2) 0.0204(18) 0.026(2) 0.0040(15) -0.0078(16) -0.0023(16)
C34 0.034(2) 0.0163(17) 0.033(2) 0.0021(15) -0.0126(16) -0.0023(15)
C35 0.036(2) 0.0247(19) 0.030(2) -0.0053(16) -0.0058(16) 0.0003(16)
C36 0.047(3) 0.035(2) 0.025(2) -0.0124(18) -0.0063(18) 0.0038(19)
C37 0.059(3) 0.053(3) 0.022(2) -0.015(2) 0.007(2) -0.001(2)
C38 0.044(2) 0.044(3) 0.022(2) -0.0086(18) 0.0119(18) -0.007(2)
C39 0.0268(18) 0.0228(18) 0.0210(18) -0.0055(14) 0.0011(14) 0.0038(14)
C40 0.0239(17) 0.0213(16) 0.0168(16) -0.0022(13) 0.0030(13) 0.0036(13)
C41 0.0223(16) 0.0247(18) 0.0194(17) -0.0011(14) 0.0067(13) 0.0014(13)
C42 0.030(2) 0.028(2) 0.034(2) -0.0004(17) 0.0054(16) 0.0059(16)
C43 0.033(2) 0.032(2) 0.051(3) 0.001(2) 0.011(2) 0.0122(18)
C44 0.0208(18) 0.042(2) 0.045(3) 0.002(2) 0.0069(17) 0.0058(17)
C45 0.0209(17) 0.033(2) 0.030(2) 0.0021(16) 0.0042(14) -0.0016(15)
C46 0.032(2) 0.040(3) 0.042(3) 0.004(2) -0.0035(18) -0.0133(19)
C47 0.0234(18) 0.038(2) 0.034(2) 0.0027(18) -0.0020(16) -0.0033(16)
C48 0.023(2) 0.061(3) 0.054(3) 0.006(3) 0.0015(19) 0.002(2)
C49 0.030(2) 0.055(3) 0.045(3) 0.005(2) 0.0018(19) 0.017(2)
C50 0.040(2) 0.034(2) 0.027(2) 0.0036(18) -0.0009(17) 0.0125(18)
C51 0.0294(19) 0.0255(19) 0.0200(18) -0.0025(14) -0.0025(14) 0.0051(15)
C52 0.0273(19) 0.028(2) 0.044(3) 0.0106(18) 0.0109(17) -0.0015(16)
C53 0.034(2) 0.035(2) 0.037(2) 0.0113(19) 0.0173(18) 0.0074(17)
C54 0.046(3) 0.054(3) 0.056(3) 0.017(3) 0.025(2) 0.001(2)
C55 0.070(4) 0.077(4) 0.042(3) 0.024(3) 0.030(3) 0.007(3)
C56 0.069(4) 0.060(4) 0.030(3) 0.005(2) 0.018(2) 0.016(3)
C57 0.050(3) 0.040(2) 0.025(2) 0.0033(18) 0.0093(19) 0.012(2)
C58 0.040(2) 0.0240(19) 0.0226(19) 0.0078(15) 0.0082(16) 0.0076(16)
C59 0.043(2) 0.028(2) 0.024(2) 0.0111(16) 0.0019(17) 0.0084(17)
C60 0.032(2) 0.028(2) 0.036(2) 0.0082(17) 0.0026(17) 0.0112(16)
C61 0.0274(18) 0.0259(19) 0.028(2) 0.0087(15) 0.0068(15) 0.0095(15)
C62 0.0234(16) 0.0122(14) 0.0202(17) 0.0017(13) 0.0020(13) -0.0006(12)
C63 0.0200(15) 0.0145(15) 0.0179(16) 0.0025(12) 0.0036(12) 0.0008(12)
C64 0.0227(16) 0.0109(13) 0.0212(17) 0.0002(12) 0.0038(13) 0.0005(12)
C65 0.033(2) 0.0249(18) 0.028(2) -0.0052(16) 0.0070(16) -0.0066(16)
C66 0.0281(19) 0.027(2) 0.038(2) -0.0068(17) 0.0022(16) -0.0103(16)
C67 0.036(2) 0.0217(18) 0.032(2) -0.0073(16) 0.0010(17) -0.0067(16)
C68 0.0286(18) 0.0192(17) 0.0243(19) -0.0033(14) 0.0048(14) -0.0023(14)
C69 0.0221(17) 0.035(2) 0.028(2) 0.0043(17) 0.0003(15) -0.0009(15)
C70 0.030(2) 0.056(3) 0.072(4) -0.010(3) -0.005(2) 0.008(2)
Cr1 0.0175(2) 0.0134(2) 0.0163(3) 0.00088(19) 0.00299(19) 0.00123(19)
Cr2 0.0264(3) 0.0142(2) 0.0172(3) 0.0020(2) -0.0016(2) 0.0024(2)
Cr3 0.0220(3) 0.0155(3) 0.0175(3) -0.0006(2) -0.0017(2) -0.0001(2)
Cr4 0.0198(3) 0.0192(3) 0.0181(3) 0.0023(2) 0.0052(2) 0.0011(2)
Dy1 0.01853(7) 0.01231(7) 0.01563(8) -0.00009(6) 0.00091(5) 0.00103(6)
N1 0.0203(14) 0.0222(15) 0.0203(15) -0.0027(12) 0.0055(11) -0.0026(11)
N2 0.0254(14) 0.0151(13) 0.0194(15) 0.0001(11) 0.0069(11) 0.0019(11)
N3 0.0326(17) 0.0201(15) 0.0209(16) 0.0030(12) 0.0027(12) -0.0039(13)
N4 0.0373(18) 0.0216(16) 0.0238(17) 0.0041(13) -0.0012(13) -0.0016(13)
N5 0.0256(15) 0.0205(15) 0.0191(15) 0.0019(12) -0.0031(11) 0.0031(12)
N6 0.0291(15) 0.0134(13) 0.0217(15) -0.0018(11) -0.0012(12) 0.0024(11)
N7 0.0283(16) 0.0229(15) 0.0181(15) -0.0016(12) -0.0040(12) 0.0030(12)
N8 0.0230(14) 0.0235(15) 0.0188(15) 0.0014(12) -0.0007(11) 0.0008(12)
N9 0.0192(14) 0.0268(16) 0.0218(15) 0.0019(12) 0.0056(11) 0.0024(12)
N10 0.0340(18) 0.0288(17) 0.0246(17) 0.0048(14) 0.0094(13) 0.0079(14)
N11 0.0280(15) 0.0172(14) 0.0180(15) 0.0046(11) 0.0051(12) 0.0026(12)
N12 0.0211(14) 0.0152(13) 0.0194(14) -0.0002(11) 0.0006(11) 0.0014(11)
O1 0.0219(12) 0.0206(12) 0.0281(14) 0.0044(11) 0.0028(10) 0.0055(10)
O2 0.0337(17) 0.043(2) 0.081(3) 0.0175(19) -0.0159(17) 0.0097(15)
O3 0.0228(12) 0.0157(11) 0.0160(12) 0.0009(9) 0.0012(9) 0.0045(9)
O4 0.0256(12) 0.0151(11) 0.0183(12) 0.0026(9) 0.0011(9) 0.0022(9)
O5 0.0377(15) 0.0200(13) 0.0281(15) 0.0020(11) -0.0043(12) 0.0092(11)
O6 0.0421(17) 0.0203(14) 0.0487(19) 0.0042(13) -0.0175(14) 0.0057(12)
O7 0.0237(12) 0.0139(11) 0.0166(12) -0.0018(9) -0.0025(9) 0.0004(9)
O8 0.0236(12) 0.0133(11) 0.0161(12) 0.0009(9) -0.0018(9) 0.0014(9)
O9 0.0279(14) 0.0344(16) 0.0262(15) -0.0037(12) -0.0031(11) 0.0015(12)
O10 0.0227(13) 0.0296(15) 0.0348(16) 0.0000(12) 0.0039(11) 0.0023(11)
O11 0.0323(15) 0.0238(14) 0.0320(15) 0.0011(12) -0.0053(12) -0.0091(11)
O12 0.038(2) 0.058(3) 0.120(4) 0.019(3) -0.003(2) -0.0250(19)
O13 0.0209(11) 0.0198(12) 0.0176(12) -0.0034(9) 0.0027(9) 0.0001(9)
O14 0.0248(12) 0.0215(12) 0.0167(12) 0.0007(10) 0.0013(9) 0.0036(10)
O15 0.0261(13) 0.0290(15) 0.0308(15) 0.0005(12) 0.0073(11) -0.0048(11)
O16 0.044(2) 0.049(2) 0.064(2) 0.0087(18) 0.0086(17) -0.0219(17)
O17 0.0191(11) 0.0155(11) 0.0180(12) 0.0014(9) 0.0038(9) 0.0025(9)
O18 0.0188(11) 0.0153(11) 0.0145(11) -0.0005(9) 0.0027(8) 0.0000(9)
N13 0.049(2) 0.066(3) 0.047(3) -0.007(2) 0.004(2) 0.008(2)
O19 0.119(3) 0.056(2) 0.038(2) -0.0004(18) 0.005(2) 0.009(2)
O20 0.094(4) 0.134(4) 0.135(4) -0.033(4) -0.014(3) -0.015(3)
O21 0.099(3) 0.105(3) 0.063(3) 0.017(2) 0.044(2) 0.031(3)
OW4 0.083(3) 0.048(2) 0.104(4) 0.014(3) 0.011(3) 0.011(2)
OW6 0.091(4) 0.082(3) 0.058(3) 0.008(2) 0.005(2) 0.004(3)
OW9 0.056(3) 0.071(3) 0.080(3) -0.010(2) -0.001(2) -0.007(2)
OW11 0.059(3) 0.078(3) 0.079(3) -0.003(3) 0.010(2) -0.006(2)
OW13 0.081(3) 0.081(3) 0.065(3) 0.006(2) 0.001(2) -0.022(3)
OW17 0.050(2) 0.089(3) 0.047(2) 0.012(2) -0.0033(18) 0.019(2)
OW10 0.096(4) 0.100(4) 0.078(4) 0.009(3) 0.021(3) 0.020(3)
OW3 0.158(6) 0.080(4) 0.062(3) 0.004(3) -0.008(3) 0.002(4)
OW5 0.136(5) 0.070(3) 0.076(4) 0.001(3) 0.018(3) 0.004(3)
OW16 0.074(3) 0.092(4) 0.085(4) -0.016(3) 0.001(3) 0.019(3)
OW1 0.087(4) 0.106(4) 0.101(4) 0.003(4) -0.014(3) 0.017(3)
OW8 0.085(3) 0.060(3) 0.067(3) -0.003(2) -0.004(2) -0.003(2)
OW7 0.089(4) 0.097(4) 0.092(4) -0.012(3) 0.001(3) 0.000(3)
OW19 0.073(6) 0.089(7) 0.093(7) -0.025(6) 0.023(5) 0.000(5)
OW15 0.046(2) 0.065(3) 0.092(3) -0.015(2) 0.010(2) -0.006(2)
OW2 0.065(3) 0.140(5) 0.083(4) -0.004(4) -0.005(3) 0.000(3)
O24A 0.078(3) 0.083(2) 0.0513(17) 0.0023(16) 0.0190(18) 0.009(2)
O23B 0.078(3) 0.083(2) 0.0513(17) 0.0023(16) 0.0190(18) 0.009(2)
N14A 0.078(3) 0.083(2) 0.0513(17) 0.0023(16) 0.0190(18) 0.009(2)
O22A 0.078(3) 0.083(2) 0.0513(17) 0.0023(16) 0.0190(18) 0.009(2)
O23A 0.078(3) 0.083(2) 0.0513(17) 0.0023(16) 0.0190(18) 0.009(2)
O22B 0.078(3) 0.083(2) 0.0513(17) 0.0023(16) 0.0190(18) 0.009(2)
N14B 0.078(3) 0.083(2) 0.0513(17) 0.0023(16) 0.0190(18) 0.009(2)
O24B 0.078(3) 0.083(2) 0.0513(17) 0.0023(16) 0.0190(18) 0.009(2)
OW20 0.149(13) 0.086(9) 0.079(9) 0.010(7) 0.008(9) 0.028(9)
OW12 0.088(4) 0.091(4) 0.061(3) 0.015(3) -0.006(3) 0.000(3)
OW18 0.114(5) 0.105(4) 0.070(3) 0.003(3) 0.009(3) -0.007(4)
OW21 0.107(5) 0.106(5) 0.177(7) 0.053(5) 0.053(5) 0.014(4)
OW14 0.127(5) 0.103(5) 0.116(5) 0.045(4) -0.067(4) -0.048(4)

loop_
_atom_type_symbol
_atom_type_description
_atom_type_scat_dispersion_real
_atom_type_scat_dispersion_imag
_atom_type_scat_source
C C 0.0033 0.0016 'International Tables Vol C Tables 4.2.6.8 and 6.1.1.4'
H H 0.0000 0.0000 'International Tables Vol C Tables 4.2.6.8 and 6.1.1.4'
Cr Cr 0.3209 0.6236 'International Tables Vol C Tables 4.2.6.8 and 6.1.1.4'
Dy Dy -0.1892 4.4098 'International Tables Vol C Tables 4.2.6.8 and 6.1.1.4'
N N 0.0061 0.0033 'International Tables Vol C Tables 4.2.6.8 and 6.1.1.4'
O O 0.0106 0.0060 'International Tables Vol C Tables 4.2.6.8 and 6.1.1.4'

loop_
_exptl_crystal_face_index_h
_exptl_crystal_face_index_k
_exptl_crystal_face_index_l
_exptl_crystal_face_perp_dist
_exptl_oxdiff_crystal_face_indexfrac_h
_exptl_oxdiff_crystal_face_indexfrac_k
_exptl_oxdiff_crystal_face_indexfrac_l
_exptl_oxdiff_crystal_face_x
_exptl_oxdiff_crystal_face_y
_exptl_oxdiff_crystal_face_z
1 0 1 0.0098 1.0000 -0.0001 0.9998 -0.0547 0.0105 -0.0033
-1 0 -1 0.0098 -1.0000 0.0001 -0.9998 0.0547 -0.0105 0.0033
-1 0 1 0.0336 -0.9999 -0.0001 1.0000 0.0092 -0.0353 -0.0351
1 0 -1 0.0336 0.9999 0.0001 -1.0000 -0.0092 0.0353 0.0351
-1 -3 0 0.1008 -1.0000 -2.9996 0.0002 0.0162 -0.0861 0.0434
1 3 0 0.1218 1.0000 2.9996 -0.0002 -0.0162 0.0861 -0.0434

loop_
_geom_angle_atom_site_label_1
_geom_angle_atom_site_label_2
_geom_angle_atom_site_label_3
_geom_angle
C2 C1 H1 119.3
N1 C1 H1 119.3
N1 C1 C2 121.4(4)
C1 C2 H2 120.3
C3 C2 C1 119.5(4)
C3 C2 H2 120.3
C2 C3 H3 120.4
C2 C3 C4 119.2(4)
C4 C3 H3 120.4
C3 C4 H4 120.5
C5 C4 C3 119.0(4)
C5 C4 H4 120.5
C4 C5 C6 124.0(4)
N1 C5 C4 121.8(4)
N1 C5 C6 114.2(3)
O1 C6 C5 114.2(3)
O2 C6 C5 121.3(4)
O2 C6 O1 124.5(4)
C8 C7 H7 119.0
N2 C7 H7 119.0
N2 C7 C8 121.9(4)
C7 C8 H8 120.5
C7 C8 C9 118.9(4)
C9 C8 H8 120.5
C8 C9 H9 120.3
C10 C9 C8 119.4(4)
C10 C9 H9 120.3
C9 C10 H10 120.4
C9 C10 C11 119.2(4)
C11 C10 H10 120.4
C10 C11 C12 122.6(3)
N2 C11 C10 121.1(3)
N2 C11 C12 116.2(3)
C11 C12 C13 112.2(3)
O3 C12 C11 109.1(3)
O3 C12 C13 106.5(3)
O4 C12 C11 107.2(3)
O4 C12 C13 110.1(3)
O4 C12 O3 111.7(3)
C14 C13 C12 125.6(3)
N5 C13 C12 112.4(3)
N5 C13 C14 121.9(3)
C13 C14 H14 120.7
C13 C14 C15 118.5(4)
C15 C14 H14 120.7
C14 C15 H15 120.3
C16 C15 C14 119.4(4)
C16 C15 H15 120.3
C15 C16 H16 120.4
C15 C16 C17 119.1(4)
C17 C16 H16 120.4
C16 C17 H17 119.1
N5 C17 C16 121.8(4)
N5 C17 H17 119.1
C19 C18 H18 119.0
N3 C18 H18 119.0
N3 C18 C19 122.0(4)
C18 C19 H19 120.2
C18 C19 C20 119.5(4)
C20 C19 H19 120.2
C19 C20 H20 120.7
C19 C20 C21 118.7(4)
C21 C20 H20 120.7
C20 C21 H21 120.3
C22 C21 C20 119.4(4)
C22 C21 H21 120.3
C21 C22 C23 122.3(3)
N3 C22 C21 121.7(3)
N3 C22 C23 115.9(3)
C22 C23 C24 109.0(3)
C22 C23 Dy1 145.2(2)
C24 C23 Dy1 105.9(2)
O7 C23 C22 110.3(3)
O7 C23 C24 110.1(3)
O7 C23 Dy1 55.39(15)
O7 C23 O8 107.0(3)
O8 C23 C22 111.3(3)
O8 C23 C24 109.1(3)
O8 C23 Dy1 55.96(15)
C25 C24 C23 122.3(3)
N6 C24 C23 115.5(3)
N6 C24 C25 122.2(3)
C24 C25 H25 120.9
C26 C25 C24 118.3(4)
C26 C25 H25 120.9
C25 C26 H26 120.1
C27 C26 C25 119.8(4)
C27 C26 H26 120.1
C26 C27 H27 120.4
C28 C27 C26 119.3(4)
C28 C27 H27 120.4
C27 C28 H28 119.1
N6 C28 C27 121.8(4)
N6 C28 H28 119.1
C30 C29 H29 118.6
N4 C29 H29 118.6
N4 C29 C30 122.7(4)
C29 C30 H30 120.9
C31 C30 C29 118.1(5)
C31 C30 H30 120.9
C30 C31 H31 120.2
C32 C31 C30 119.5(5)
C32 C31 H31 120.2
C31 C32 H32 120.6
C31 C32 C33 118.8(5)
C33 C32 H32 120.6
C32 C33 C34 124.1(4)
N4 C33 C32 121.9(4)
N4 C33 C34 114.0(3)
O5 C34 C33 115.1(3)
O6 C34 C33 121.3(4)
O6 C34 O5 123.6(4)
C36 C35 H35 119.0
N7 C35 H35 119.0
N7 C35 C36 122.0(4)
C35 C36 H36 120.5
C35 C36 C37 119.0(4)
C37 C36 H36 120.5
C36 C37 H37 120.5
C38 C37 C36 118.9(4)
C38 C37 H37 120.5
C37 C38 H38 120.2
C39 C38 C37 119.6(4)
C39 C38 H38 120.2
C38 C39 C40 122.3(4)
N7 C39 C38 121.3(4)
N7 C39 C40 116.3(3)
C39 C40 C41 111.9(3)
O13 C40 C39 109.0(3)
O13 C40 C41 107.4(3)
O14 C40 C39 108.3(3)
O14 C40 C41 108.1(3)
O14 C40 O13 112.1(3)
C42 C41 C40 125.3(3)
N9 C41 C40 113.0(3)
N9 C41 C42 121.7(4)
C41 C42 H42 120.7
C41 C42 C43 118.7(4)
C43 C42 H42 120.7
C42 C43 H43 120.2
C44 C43 C42 119.7(4)
C44 C43 H43 120.2
C43 C44 H44 120.4
C45 C44 C43 119.1(4)
C45 C44 H44 120.4
C44 C45 H45 119.1
N9 C45 C44 121.8(4)
N9 C45 H45 119.1
O11 C46 C47 115.0(4)
O12 C46 C47 119.8(5)
O12 C46 O11 125.2(5)
C48 C47 C46 124.2(4)
N8 C47 C46 114.0(4)
N8 C47 C48 121.7(4)
C47 C48 H48 120.6
C49 C48 C47 118.9(4)
C49 C48 H48 120.6
C48 C49 H49 120.0
C48 C49 C50 119.9(4)
C50 C49 H49 120.0
C49 C50 H50 120.5
C49 C50 C51 119.0(4)
C51 C50 H50 120.5
C50 C51 H51 119.3
N8 C51 C50 121.5(4)
N8 C51 H51 119.3
O15 C52 C53 114.3(4)
O16 C52 C53 121.1(4)
O16 C52 O15 124.6(5)
C54 C53 C52 122.8(5)
N10 C53 C52 114.9(3)
N10 C53 C54 122.3(5)
C53 C54 H54 120.9
C55 C54 C53 118.2(5)
C55 C54 H54 120.9
C54 C55 H55 120.0
C56 C55 C54 120.1(5)
C56 C55 H55 120.0
C55 C56 H56 120.6
C55 C56 C57 118.7(5)
C57 C56 H56 120.6
C56 C57 H57 119.0
N10 C57 C56 121.9(5)
N10 C57 H57 119.0
C59 C58 H58 118.9
N11 C58 H58 118.9
N11 C58 C59 122.1(4)
C58 C59 H59 120.4
C58 C59 C60 119.1(4)
C60 C59 H59 120.4
C59 C60 H60 120.6
C59 C60 C61 118.9(4)
C61 C60 H60 120.6
C60 C61 H61 120.4
C62 C61 C60 119.3(4)
C62 C61 H61 120.4
C61 C62 C63 122.6(3)
N11 C62 C61 122.0(3)
N11 C62 C63 115.4(3)
C62 C63 Dy1 142.8(2)
C64 C63 C62 108.8(3)
C64 C63 Dy1 108.4(2)
O17 C63 C62 110.5(3)
O17 C63 C64 110.4(3)
O17 C63 Dy1 54.78(15)
O17 C63 O18 107.6(3)
O18 C63 C62 110.1(3)
O18 C63 C64 109.4(3)
O18 C63 Dy1 56.39(15)
C65 C64 C63 122.6(3)
N12 C64 C63 116.1(3)
N12 C64 C65 121.3(3)
C64 C65 H65 120.3
C64 C65 C66 119.5(4)
C66 C65 H65 120.3
C65 C66 H66 120.6
C67 C66 C65 118.9(4)
C67 C66 H66 120.6
C66 C67 H67 120.5
C66 C67 C68 119.1(4)
C68 C67 H67 120.5
C67 C68 H68 119.0
N12 C68 C67 122.1(4)
N12 C68 H68 119.0
C70 C69 Dy1 179.7(4)
O9 C69 C70 119.9(4)
O9 C69 Dy1 59.87(19)
O10 C69 C70 119.9(4)
O10 C69 Dy1 60.34(19)
O10 C69 O9 120.2(3)
C69 C70 H70A 109.5
C69 C70 H70B 109.5
C69 C70 H70C 109.5
H70A C70 H70B 109.5
H70A C70 H70C 109.5
H70B C70 H70C 109.5
N1 Cr1 Dy1 94.07(9)
N2 Cr1 Dy1 123.37(9)
N2 Cr1 N1 90.78(12)
N2 Cr1 N12 94.53(12)
N12 Cr1 Dy1 89.54(8)
N12 Cr1 N1 170.54(12)
O1 Cr1 Dy1 141.46(8)
O1 Cr1 N1 80.16(12)
O1 Cr1 N2 94.94(12)
O1 Cr1 N12 91.57(11)
O3 Cr1 Dy1 41.06(7)
O3 Cr1 N1 96.31(12)
O3 Cr1 N2 82.32(11)
O3 Cr1 N12 92.16(11)
O3 Cr1 O1 175.54(11)
O3 Cr1 O18 83.56(10)
O18 Cr1 Dy1 42.80(7)
O18 Cr1 N1 95.46(11)
O18 Cr1 N2 165.11(11)
O18 Cr1 N12 81.28(11)
O18 Cr1 O1 99.43(11)
N3 Cr2 N4 94.29(13)
N5 Cr2 N3 170.98(12)
N5 Cr2 N4 92.42(13)
O4 Cr2 N3 92.45(12)
O4 Cr2 N4 91.74(12)
O4 Cr2 N5 81.30(12)
O4 Cr2 O5 170.61(11)
O4 Cr2 O7 95.60(10)
O5 Cr2 N3 92.44(13)
O5 Cr2 N4 79.90(13)
O5 Cr2 N5 94.68(12)
O7 Cr2 N3 80.90(11)
O7 Cr2 N4 171.37(12)
O7 Cr2 N5 93.18(11)
O7 Cr2 O5 93.09(11)
N6 Cr3 Dy1 87.61(9)
N6 Cr3 N8 168.48(13)
N7 Cr3 Dy1 123.40(9)
N7 Cr3 N6 96.12(13)
N7 Cr3 N8 91.22(12)
N8 Cr3 Dy1 95.76(9)
O8 Cr3 Dy1 42.50(7)
O8 Cr3 N6 80.86(11)
O8 Cr3 N7 165.36(12)
O8 Cr3 N8 94.18(11)
O8 Cr3 O11 99.30(11)
O11 Cr3 Dy1 141.54(9)
O11 Cr3 N6 90.27(12)
O11 Cr3 N7 95.02(13)
O11 Cr3 N8 80.23(12)
O13 Cr3 Dy1 41.87(7)
O13 Cr3 N6 93.05(12)
O13 Cr3 N7 81.55(12)
O13 Cr3 N8 96.82(12)
O13 Cr3 O8 84.31(10)
O13 Cr3 O11 175.45(12)
N9 Cr4 N10 93.29(13)
N9 Cr4 N11 168.74(13)
N11 Cr4 N10 92.37(12)
O14 Cr4 N9 80.77(12)
O14 Cr4 N10 94.75(13)
O14 Cr4 N11 89.07(12)
O14 Cr4 O15 172.68(11)
O14 Cr4 O17 95.45(10)
O15 Cr4 N9 95.16(12)
O15 Cr4 N10 79.34(13)
O15 Cr4 N11 95.45(12)
O17 Cr4 N9 94.43(11)
O17 Cr4 N10 168.08(13)
O17 Cr4 N11 81.65(11)
O17 Cr4 O15 90.91(11)
C23 Dy1 C63 150.14(10)
C23 Dy1 Cr3 53.58(7)
C63 Dy1 Cr3 106.62(7)
C69 Dy1 C23 103.08(11)
C69 Dy1 C63 106.77(11)
C69 Dy1 Cr3 124.34(9)
O3 Dy1 C23 91.95(9)
O3 Dy1 C63 79.99(9)
O3 Dy1 C69 107.48(11)
O3 Dy1 Cr3 121.25(6)
O3 Dy1 O7 78.13(8)
O3 Dy1 O8 93.14(8)
O3 Dy1 O9 83.30(9)
O3 Dy1 O10 130.75(9)
O3 Dy1 O13 146.05(8)
O3 Dy1 O17 104.30(8)
O3 Dy1 O18 65.19(8)
O7 Dy1 C23 28.76(9)
O7 Dy1 C63 157.84(9)
O7 Dy1 C69 83.31(10)
O7 Dy1 Cr3 82.07(6)
O7 Dy1 O8 56.27(8)
O7 Dy1 O18 133.06(8)
O8 Dy1 C23 29.17(9)
O8 Dy1 C63 121.93(9)
O8 Dy1 C69 129.77(11)
O8 Dy1 Cr3 33.04(6)
O8 Dy1 O18 96.23(8)
O9 Dy1 C23 118.06(10)
O9 Dy1 C63 89.72(10)
O9 Dy1 C69 27.69(11)
O9 Dy1 Cr3 152.02(7)
O9 Dy1 O7 91.20(9)
O9 Dy1 O8 147.14(9)
O9 Dy1 O10 55.23(10)
O9 Dy1 O13 129.02(9)
O9 Dy1 O17 77.87(9)
O9 Dy1 O18 111.44(9)
O10 Dy1 C23 86.64(10)
O10 Dy1 C63 120.35(9)
O10 Dy1 C69 27.55(11)
O10 Dy1 Cr3 96.79(7)
O10 Dy1 O7 77.57(9)
O10 Dy1 O8 107.51(9)
O10 Dy1 O13 82.41(9)
O10 Dy1 O18 149.10(9)
O13 Dy1 C23 81.77(9)
O13 Dy1 C63 89.02(9)
O13 Dy1 C69 106.45(11)
O13 Dy1 Cr3 32.68(6)
O13 Dy1 O7 107.36(8)
O13 Dy1 O8 65.69(8)
O13 Dy1 O18 89.94(8)
O17 Dy1 C23 158.86(9)
O17 Dy1 C63 28.65(8)
O17 Dy1 C69 85.08(10)
O17 Dy1 Cr3 105.67(6)
O17 Dy1 O7 168.32(8)
O17 Dy1 O8 134.11(8)
O17 Dy1 O10 92.64(9)
O17 Dy1 O13 77.19(8)
O17 Dy1 O18 56.46(8)
O18 Dy1 C23 121.97(9)
O18 Dy1 C63 29.17(8)
O18 Dy1 C69 133.98(10)
O18 Dy1 Cr3 92.47(6)
C1 N1 C5 119.1(3)
C1 N1 Cr1 128.3(3)
C5 N1 Cr1 112.6(2)
C7 N2 C11 119.4(3)
C7 N2 Cr1 127.3(3)
C11 N2 Cr1 113.1(2)
C18 N3 Cr2 127.0(3)
C22 N3 C18 118.7(3)
C22 N3 Cr2 114.3(2)
C29 N4 C33 118.8(4)
C29 N4 Cr2 127.8(3)
C33 N4 Cr2 113.3(3)
C13 N5 Cr2 113.1(2)
C17 N5 C13 119.2(3)
C17 N5 Cr2 127.6(3)
C24 N6 C28 118.7(3)
C24 N6 Cr3 114.3(2)
C28 N6 Cr3 126.7(3)
C35 N7 Cr3 126.8(3)
C39 N7 C35 119.2(3)
C39 N7 Cr3 114.0(2)
C47 N8 Cr3 112.5(3)
C51 N8 C47 119.0(3)
C51 N8 Cr3 128.5(3)
C41 N9 C45 119.0(3)
C41 N9 Cr4 112.9(2)
C45 N9 Cr4 127.8(3)
C53 N10 Cr4 112.3(3)
C57 N10 C53 118.8(4)
C57 N10 Cr4 128.3(3)
C58 N11 Cr4 126.9(3)
C62 N11 C58 118.6(3)
C62 N11 Cr4 113.4(2)
C64 N12 C68 119.2(3)
C64 N12 Cr1 113.8(2)
C68 N12 Cr1 126.8(3)
C6 O1 Cr1 118.6(2)
C12 O3 Cr1 117.9(2)
C12 O3 Dy1 135.1(2)
Cr1 O3 Dy1 106.60(10)
C12 O4 Cr2 114.1(2)
C34 O5 Cr2 117.4(3)
C23 O7 Cr2 118.5(2)
C23 O7 Dy1 95.84(18)
Cr2 O7 Dy1 132.20(11)
C23 O8 Cr3 118.7(2)
C23 O8 Dy1 94.87(18)
Cr3 O8 Dy1 104.46(10)
C69 O9 Dy1 92.4(2)
C69 O10 Dy1 92.1(2)
C46 O11 Cr3 118.1(3)
C40 O13 Cr3 118.9(2)
C40 O13 Dy1 135.6(2)
Cr3 O13 Dy1 105.45(10)
C40 O14 Cr4 114.3(2)
C52 O15 Cr4 118.2(3)
C63 O17 Cr4 117.8(2)
C63 O17 Dy1 96.57(18)
Cr4 O17 Dy1 132.48(12)
C63 O18 Cr1 118.5(2)
C63 O18 Dy1 94.44(17)
Cr1 O18 Dy1 104.16(10)
O19 N13 O20 121.7(6)
O19 N13 O21 118.6(6)
O20 N13 O21 119.7(6)
O24A N14A O22A 109.0(9)
O23A N14A O24A 130.3(11)
O23A N14A O22A 120.7(10)
O23B N14B O22B 126.3(10)
O23B N14B O24B 134.7(11)
O22B N14B O24B 91.1(9)

loop_
_geom_bond_atom_site_label_1
_geom_bond_atom_site_label_2
_geom_bond_distance
C1 H1 0.9300
C1 C2 1.382(6)
C1 N1 1.338(5)
C2 H2 0.9300
C2 C3 1.370(7)
C3 H3 0.9300
C3 C4 1.381(7)
C4 H4 0.9300
C4 C5 1.371(6)
C5 C6 1.499(6)
C5 N1 1.349(5)
C6 O1 1.289(5)
C6 O2 1.214(5)
C7 H7 0.9300
C7 C8 1.374(6)
C7 N2 1.347(5)
C8 H8 0.9300
C8 C9 1.386(6)
C9 H9 0.9300
C9 C10 1.382(6)
C10 H10 0.9300
C10 C11 1.385(5)
C11 C12 1.530(5)
C11 N2 1.351(5)
C12 C13 1.532(5)
C12 O3 1.423(4)
C12 O4 1.379(4)
C13 C14 1.373(5)
C13 N5 1.344(5)
C14 H14 0.9300
C14 C15 1.395(6)
C15 H15 0.9300
C15 C16 1.368(6)
C16 H16 0.9300
C16 C17 1.377(6)
C17 H17 0.9300
C17 N5 1.341(5)
C18 H18 0.9300
C18 C19 1.370(6)
C18 N3 1.346(5)
C19 H19 0.9300
C19 C20 1.375(7)
C20 H20 0.9300
C20 C21 1.380(6)
C21 H21 0.9300
C21 C22 1.377(5)
C22 C23 1.530(5)
C22 N3 1.342(5)
C23 C24 1.531(5)
C23 Dy1 2.892(3)
C23 O7 1.399(4)
C23 O8 1.415(4)
C24 C25 1.381(5)
C24 N6 1.345(5)
C25 H25 0.9300
C25 C26 1.381(6)
C26 H26 0.9300
C26 C27 1.375(6)
C27 H27 0.9300
C27 C28 1.370(6)
C28 H28 0.9300
C28 N6 1.351(5)
C29 H29 0.9300
C29 C30 1.385(6)
C29 N4 1.332(6)
C30 H30 0.9300
C30 C31 1.384(8)
C31 H31 0.9300
C31 C32 1.377(8)
C32 H32 0.9300
C32 C33 1.386(6)
C33 C34 1.499(6)
C33 N4 1.343(5)
C34 O5 1.297(5)
C34 O6 1.223(5)
C35 H35 0.9300
C35 C36 1.370(6)
C35 N7 1.353(5)
C36 H36 0.9300
C36 C37 1.386(7)
C37 H37 0.9300
C37 C38 1.385(6)
C38 H38 0.9300
C38 C39 1.375(5)
C39 C40 1.529(5)
C39 N7 1.346(5)
C40 C41 1.531(5)
C40 O13 1.419(4)
C40 O14 1.384(4)
C41 C42 1.380(5)
C41 N9 1.348(5)
C42 H42 0.9300
C42 C43 1.386(6)
C43 H43 0.9300
C43 C44 1.376(7)
C44 H44 0.9300
C44 C45 1.372(6)
C45 H45 0.9300
C45 N9 1.352(5)
C46 C47 1.503(7)
C46 O11 1.283(5)
C46 O12 1.223(5)
C47 C48 1.383(6)
C47 N8 1.349(5)
C48 H48 0.9300
C48 C49 1.367(8)
C49 H49 0.9300
C49 C50 1.373(7)
C50 H50 0.9300
C50 C51 1.387(5)
C51 H51 0.9300
C51 N8 1.342(5)
C52 C53 1.492(7)
C52 O15 1.297(5)
C52 O16 1.219(5)
C53 C54 1.389(6)
C53 N10 1.350(6)
C54 H54 0.9300
C54 C55 1.377(9)
C55 H55 0.9300
C55 C56 1.371(9)
C56 H56 0.9300
C56 C57 1.397(7)
C57 H57 0.9300
C57 N10 1.329(6)
C58 H58 0.9300
C58 C59 1.374(6)
C58 N11 1.353(5)
C59 H59 0.9300
C59 C60 1.376(6)
C60 H60 0.9300
C60 C61 1.389(5)
C61 H61 0.9300
C61 C62 1.373(5)
C62 C63 1.532(5)
C62 N11 1.341(4)
C63 C64 1.529(5)
C63 Dy1 2.897(3)
C63 O17 1.398(4)
C63 O18 1.416(4)
C64 C65 1.380(5)
C64 N12 1.344(4)
C65 H65 0.9300
C65 C66 1.386(6)
C66 H66 0.9300
C66 C67 1.377(6)
C67 H67 0.9300
C67 C68 1.377(5)
C68 H68 0.9300
C68 N12 1.344(5)
C69 C70 1.495(6)
C69 Dy1 2.743(4)
C69 O9 1.276(5)
C69 O10 1.269(5)
C70 H70A 0.9600
C70 H70B 0.9600
C70 H70C 0.9600
Cr1 Dy1 3.4534(5)
Cr1 N1 2.060(3)
Cr1 N2 2.039(3)
Cr1 N12 2.055(3)
Cr1 O1 1.951(3)
Cr1 O3 1.928(2)
Cr1 O18 1.942(2)
Cr2 N3 2.055(3)
Cr2 N4 2.064(3)
Cr2 N5 2.044(3)
Cr2 O4 1.911(2)
Cr2 O5 1.980(3)
Cr2 O7 1.960(2)
Cr3 Dy1 3.4479(6)
Cr3 N6 2.053(3)
Cr3 N7 2.038(3)
Cr3 N8 2.067(3)
Cr3 O8 1.942(2)
Cr3 O11 1.960(3)
Cr3 O13 1.932(2)
Cr4 N9 2.042(3)
Cr4 N10 2.080(3)
Cr4 N11 2.047(3)
Cr4 O14 1.923(3)
Cr4 O15 1.980(3)
Cr4 O17 1.944(2)
Dy1 O3 2.367(2)
Dy1 O7 2.393(2)
Dy1 O8 2.405(2)
Dy1 O9 2.374(3)
Dy1 O10 2.385(3)
Dy1 O13 2.387(2)
Dy1 O17 2.382(2)
Dy1 O18 2.420(2)
N13 O19 1.198(6)
N13 O20 1.198(7)
N13 O21 1.221(6)
O24A N14A 1.221(11)
O23B N14B 1.364(11)
N14A O22A 1.311(10)
N14A O23A 1.187(9)
O22B N14B 1.373(11)
N14B O24B 1.402(12)

loop_
_geom_torsion_atom_site_label_1
_geom_torsion_atom_site_label_2
_geom_torsion_atom_site_label_3
_geom_torsion_atom_site_label_4
_geom_torsion
C1 C2 C3 C4 0.8(7)
C2 C1 N1 C5 -0.2(6)
C2 C1 N1 Cr1 -178.9(3)
C2 C3 C4 C5 -0.9(8)
C3 C4 C5 C6 -179.2(4)
C3 C4 C5 N1 0.4(7)
C4 C5 C6 O1 -175.7(4)
C4 C5 C6 O2 3.3(7)
C4 C5 N1 C1 0.1(6)
C4 C5 N1 Cr1 179.0(3)
C5 C6 O1 Cr1 -5.9(4)
C6 C5 N1 C1 179.7(3)
C6 C5 N1 Cr1 -1.4(4)
C7 C8 C9 C10 1.4(7)
C8 C7 N2 C11 -1.0(6)
C8 C7 N2 Cr1 173.4(3)
C8 C9 C10 C11 -0.7(7)
C9 C10 C11 C12 175.6(4)
C9 C10 C11 N2 -0.9(6)
C10 C11 C12 C13 52.3(5)
C10 C11 C12 O3 170.1(3)
C10 C11 C12 O4 -68.7(4)
C10 C11 N2 C7 1.7(5)
C10 C11 N2 Cr1 -173.5(3)
C11 C12 C13 C14 39.1(5)
C11 C12 C13 N5 -144.3(3)
C11 C12 O3 Cr1 10.7(3)
C11 C12 O3 Dy1 -177.5(2)
C11 C12 O4 Cr2 155.9(2)
C12 C11 N2 C7 -175.0(3)
C12 C11 N2 Cr1 9.8(4)
C12 C13 C14 C15 175.8(4)
C12 C13 N5 C17 -175.6(3)
C12 C13 N5 Cr2 5.9(4)
C13 C12 O3 Cr1 132.0(2)
C13 C12 O3 Dy1 -56.2(4)
C13 C12 O4 Cr2 33.6(3)
C13 C14 C15 C16 -0.4(6)
C14 C13 N5 C17 1.1(5)
C14 C13 N5 Cr2 -177.4(3)
C14 C15 C16 C17 0.5(7)
C15 C16 C17 N5 0.2(7)
C16 C17 N5 C13 -1.0(6)
C16 C17 N5 Cr2 177.3(3)
C18 C19 C20 C21 -0.4(8)
C19 C18 N3 C22 0.3(7)
C19 C18 N3 Cr2 -177.3(4)
C19 C20 C21 C22 0.3(7)
C20 C21 C22 C23 -179.1(4)
C20 C21 C22 N3 0.1(6)
C21 C22 C23 C24 61.4(5)
C21 C22 C23 Dy1 -119.5(4)
C21 C22 C23 O7 -177.6(3)
C21 C22 C23 O8 -59.0(5)
C21 C22 N3 C18 -0.4(6)
C21 C22 N3 Cr2 177.5(3)
C22 C23 C24 C25 70.2(4)
C22 C23 C24 N6 -108.8(4)
C22 C23 O7 Cr2 -1.6(3)
C22 C23 O7 Dy1 143.9(2)
C22 C23 O8 Cr3 107.5(3)
C22 C23 O8 Dy1 -143.1(2)
C23 C22 N3 C18 178.9(4)
C23 C22 N3 Cr2 -3.2(4)
C23 C24 C25 C26 -178.0(4)
C23 C24 N6 C28 177.7(3)
C23 C24 N6 Cr3 -7.6(4)
C24 C23 O7 Cr2 118.7(3)
C24 C23 O7 Dy1 -95.8(2)
C24 C23 O8 Cr3 -12.8(3)
C24 C23 O8 Dy1 96.6(2)
C24 C25 C26 C27 0.2(6)
C25 C24 N6 C28 -1.4(5)
C25 C24 N6 Cr3 173.4(3)
C25 C26 C27 C28 -0.9(6)
C26 C27 C28 N6 0.6(6)
C27 C28 N6 C24 0.6(6)
C27 C28 N6 Cr3 -173.4(3)
C29 C30 C31 C32 -0.5(9)
C30 C29 N4 C33 -0.2(7)
C30 C29 N4 Cr2 -176.5(4)
C30 C31 C32 C33 -0.3(8)
C31 C32 C33 C34 -177.9(4)
C31 C32 C33 N4 0.9(7)
C32 C33 C34 O5 -177.5(4)
C32 C33 C34 O6 1.8(6)
C32 C33 N4 C29 -0.6(6)
C32 C33 N4 Cr2 176.1(3)
C33 C34 O5 Cr2 -0.3(4)
C34 C33 N4 C29 178.3(4)
C34 C33 N4 Cr2 -5.0(4)
C35 C36 C37 C38 0.6(7)
C36 C35 N7 C39 -0.1(6)
C36 C35 N7 Cr3 179.6(3)
C36 C37 C38 C39 1.1(8)
C37 C38 C39 C40 175.3(4)
C37 C38 C39 N7 -2.4(7)
C38 C39 C40 C41 58.6(5)
C38 C39 C40 O13 177.2(4)
C38 C39 C40 O14 -60.5(5)
C38 C39 N7 C35 1.9(6)
C38 C39 N7 Cr3 -177.8(3)
C39 C40 C41 C42 34.0(5)
C39 C40 C41 N9 -148.3(3)
C39 C40 O13 Cr3 3.3(4)
C39 C40 O13 Dy1 -176.3(2)
C39 C40 O14 Cr4 158.0(2)
C40 C39 N7 C35 -175.9(3)
C40 C39 N7 Cr3 4.4(4)
C40 C41 C42 C43 176.5(4)
C40 C41 N9 C45 -175.2(3)
C40 C41 N9 Cr4 9.4(4)
C41 C40 O13 Cr3 124.8(3)
C41 C40 O13 Dy1 -54.9(4)
C41 C40 O14 Cr4 36.6(3)
C41 C42 C43 C44 -1.0(7)
C42 C41 N9 C45 2.5(5)
C42 C41 N9 Cr4 -172.8(3)
C42 C43 C44 C45 1.4(7)
C43 C44 C45 N9 0.2(7)
C44 C45 N9 C41 -2.1(6)
C44 C45 N9 Cr4 172.4(3)
C46 C47 C48 C49 179.6(5)
C46 C47 N8 C51 -179.4(4)
C46 C47 N8 Cr3 0.0(5)
C47 C46 O11 Cr3 -5.0(5)
C47 C48 C49 C50 0.6(8)
C48 C47 N8 C51 1.2(6)
C48 C47 N8 Cr3 -179.4(4)
C48 C49 C50 C51 -0.4(7)
C49 C50 C51 N8 0.6(6)
C50 C51 N8 C47 -1.0(6)
C50 C51 N8 Cr3 179.8(3)
C52 C53 C54 C55 179.6(5)
C52 C53 N10 C57 179.7(4)
C52 C53 N10 Cr4 -7.8(4)
C53 C52 O15 Cr4 6.2(5)
C53 C54 C55 C56 0.2(9)
C54 C53 N10 C57 -1.6(6)
C54 C53 N10 Cr4 171.0(4)
C54 C55 C56 C57 -0.7(9)
C55 C56 C57 N10 0.1(8)
C56 C57 N10 C53 1.0(6)
C56 C57 N10 Cr4 -170.2(4)
C58 C59 C60 C61 -0.1(7)
C59 C58 N11 C62 0.6(6)
C59 C58 N11 Cr4 -166.4(3)
C59 C60 C61 C62 1.1(6)
C60 C61 C62 C63 -179.8(4)
C60 C61 C62 N11 -1.3(6)
C61 C62 C63 C64 68.7(4)
C61 C62 C63 Dy1 -111.7(4)
C61 C62 C63 O17 -170.0(3)
C61 C62 C63 O18 -51.2(4)
C61 C62 N11 C58 0.4(6)
C61 C62 N11 Cr4 169.2(3)
C62 C63 C64 C65 69.9(4)
C62 C63 C64 N12 -109.5(3)
C62 C63 O17 Cr4 -5.1(3)
C62 C63 O17 Dy1 141.0(2)
C62 C63 O18 Cr1 110.5(3)
C62 C63 O18 Dy1 -140.8(2)
C63 C62 N11 C58 179.1(3)
C63 C62 N11 Cr4 -12.2(4)
C63 C64 C65 C66 -177.7(4)
C63 C64 N12 C68 176.9(3)
C63 C64 N12 Cr1 -7.8(4)
C64 C63 O17 Cr4 115.3(2)
C64 C63 O17 Dy1 -98.6(2)
C64 C63 O18 Cr1 -9.0(3)
C64 C63 O18 Dy1 99.7(2)
C64 C65 C66 C67 0.5(6)
C65 C64 N12 C68 -2.5(5)
C65 C64 N12 Cr1 172.7(3)
C65 C66 C67 C68 -1.9(7)
C66 C67 C68 N12 1.1(6)
C67 C68 N12 C64 1.1(6)
C67 C68 N12 Cr1 -173.4(3)
C70 C69 O9 Dy1 179.7(4)
C70 C69 O10 Dy1 -179.7(4)
Dy1 C23 C24 C25 -109.3(3)
Dy1 C23 C24 N6 71.7(3)
Dy1 C23 O7 Cr2 -145.5(2)
Dy1 C23 O8 Cr3 -109.42(19)
Dy1 C63 C64 C65 -109.8(3)
Dy1 C63 C64 N12 70.7(3)
Dy1 C63 O17 Cr4 -146.0(2)
Dy1 C63 O18 Cr1 -108.73(18)
N1 C1 C2 C3 -0.3(6)
N1 C5 C6 O1 4.6(5)
N1 C5 C6 O2 -176.3(4)
N2 C7 C8 C9 -0.5(6)
N2 C11 C12 C13 -131.0(3)
N2 C11 C12 O3 -13.2(4)
N2 C11 C12 O4 108.0(3)
N3 C18 C19 C20 0.1(8)
N3 C22 C23 C24 -117.9(3)
N3 C22 C23 Dy1 61.3(5)
N3 C22 C23 O7 3.1(4)
N3 C22 C23 O8 121.8(3)
N4 C29 C30 C31 0.8(8)
N4 C33 C34 O5 3.6(5)
N4 C33 C34 O6 -177.1(4)
N5 C13 C14 C15 -0.4(6)
N6 C24 C25 C26 1.0(6)
N7 C35 C36 C37 -1.2(7)
N7 C39 C40 C41 -123.6(3)
N7 C39 C40 O13 -5.0(4)
N7 C39 C40 O14 117.3(3)
N8 C47 C48 C49 -1.1(7)
N9 C41 C42 C43 -0.9(6)
N10 C53 C54 C55 1.0(8)
N11 C58 C59 C60 -0.8(7)
N11 C62 C63 C64 -109.9(3)
N11 C62 C63 Dy1 69.6(5)
N11 C62 C63 O17 11.4(4)
N11 C62 C63 O18 130.1(3)
N12 C64 C65 C66 1.7(6)
O2 C6 O1 Cr1 175.1(4)
O3 C12 C13 C14 -80.3(4)
O3 C12 C13 N5 96.3(3)
O3 C12 O4 Cr2 -84.5(3)
O4 C12 C13 C14 158.4(3)
O4 C12 C13 N5 -25.0(4)
O4 C12 O3 Cr1 -107.7(3)
O4 C12 O3 Dy1 64.1(4)
O6 C34 O5 Cr2 -179.6(3)
O7 C23 C24 C25 -50.9(5)
O7 C23 C24 N6 130.1(3)
O7 C23 O8 Cr3 -131.9(2)
O7 C23 O8 Dy1 -22.5(2)
O8 C23 C24 C25 -168.1(3)
O8 C23 C24 N6 12.9(4)
O8 C23 O7 Cr2 -122.8(2)
O8 C23 O7 Dy1 22.7(2)
O9 C69 O10 Dy1 1.5(4)
O10 C69 O9 Dy1 -1.5(4)
O11 C46 C47 C48 -177.4(5)
O11 C46 C47 N8 3.2(6)
O12 C46 C47 C48 2.0(8)
O12 C46 C47 N8 -177.3(5)
O12 C46 O11 Cr3 175.6(5)
O13 C40 C41 C42 -85.6(4)
O13 C40 C41 N9 92.1(4)
O13 C40 O14 Cr4 -81.7(3)
O14 C40 C41 C42 153.2(4)
O14 C40 C41 N9 -29.1(4)
O14 C40 O13 Cr3 -116.5(3)
O14 C40 O13 Dy1 63.8(4)
O15 C52 C53 C54 -177.2(4)
O15 C52 C53 N10 1.5(5)
O16 C52 C53 C54 2.5(7)
O16 C52 C53 N10 -178.8(4)
O16 C52 O15 Cr4 -173.5(4)
O17 C63 C64 C65 -51.5(4)
O17 C63 C64 N12 129.1(3)
O17 C63 O18 Cr1 -129.0(2)
O17 C63 O18 Dy1 -20.3(2)
O18 C63 C64 C65 -169.7(3)
O18 C63 C64 N12 10.8(4)
O18 C63 O17 Cr4 -125.3(2)
O18 C63 O17 Dy1 20.7(2)
